data_7010640
loop_
_publ_author_name
'Zheng, Shao-Liang'
'Tong, Ming-Liang'
'Zhu, Hai-Liang'
'Fang, Yue'
'Chen, Xiao-Ming'

_publ_section_title
;
 Syntheses and structures of three two-dimensional
 silver(I)--hexamethylenetetramine co-ordination polymers with new
 topological motifs
;
_journal_issue 13
_journal_name_full 'Journal of the Chemical Society, Dalton Transactions'
_journal_page_first 2049
_journal_paper_doi 10.1039/b101539g
_journal_year 2001
_chemical_formula_sum 'C19 H28 Ag2 N8 O6 S'
_chemical_formula_weight 712.29
_chemical_name_systematic
; 
? 
;
_space_group_IT_number 61
_symmetry_cell_setting orthorhombic
_symmetry_space_group_name_Hall '-P 2ac 2ab'
_symmetry_space_group_name_H-M 'P b c a'
_atom_sites_solution_hydrogens geom
_atom_sites_solution_primary direct
_atom_sites_solution_secondary difmap
_audit_creation_method SHELXL-97
_cell_angle_alpha 90.00
_cell_angle_beta 90.00
_cell_angle_gamma 90.00
_cell_formula_units_Z 8
_cell_length_a 17.059(10)
_cell_length_b 11.247(5)
_cell_length_c 24.520(8)
_cell_measurement_reflns_used 25
_cell_measurement_temperature 293(2)
_cell_measurement_theta_max 15
_cell_measurement_theta_min 7.5
_cell_volume 4704(4)
_computing_cell_refinement 'SHELXTL-Plus (Sheldrick, 1990)'
_computing_data_collection 'SHELXTL-Plus (Sheldrick, 1990)'
_computing_data_reduction 'SHELXTL-Plus (Sheldrick, 1990)'
_computing_molecular_graphics 'SHELXTL V. 5.0 (Sheldrick, 1997)'
_computing_publication_material 'SHELXL-97 (Sheldrick, 1997)'
_computing_structure_refinement 'SHELXL-97 (Sheldrick, 1997)'
_computing_structure_solution 'SHELXS-97 (Sheldrick, 1997)'
_diffrn_ambient_temperature 293(2)
_diffrn_measured_fraction_theta_full 0.783
_diffrn_measured_fraction_theta_max 0.783
_diffrn_measurement_device_type 'Siemens R3m'
_diffrn_measurement_method '\w scan'
_diffrn_radiation_monochromator graphite
_diffrn_radiation_source 'fine-focus sealed tube'
_diffrn_radiation_type MoK\a
_diffrn_radiation_wavelength 0.71073
_diffrn_reflns_av_R_equivalents 0.0306
_diffrn_reflns_av_sigmaI/netI 0.0727
_diffrn_reflns_limit_h_max 22
_diffrn_reflns_limit_h_min 0
_diffrn_reflns_limit_k_max 14
_diffrn_reflns_limit_k_min 0
_diffrn_reflns_limit_l_max 1
_diffrn_reflns_limit_l_min -33
_diffrn_reflns_number 5483
_diffrn_reflns_theta_full 28.71
_diffrn_reflns_theta_max 28.71
_diffrn_reflns_theta_min 2.05
_diffrn_standards_decay_% 0
_diffrn_standards_interval_count 200
_diffrn_standards_number 2
_exptl_absorpt_coefficient_mu 1.809
_exptl_absorpt_correction_T_max 0.5314
_exptl_absorpt_correction_T_min 0.4530
_exptl_absorpt_correction_type semi-empirical
_exptl_absorpt_process_details '\y-scans (North et al., 1968)'
_exptl_crystal_colour yellow
_exptl_crystal_density_diffrn 2.011
_exptl_crystal_density_method 'not measured'
_exptl_crystal_description block
_exptl_crystal_F_000 2848
_exptl_crystal_size_max 0.52
_exptl_crystal_size_mid 0.48
_exptl_crystal_size_min 0.40
_refine_diff_density_max 0.929
_refine_diff_density_min -0.824
_refine_diff_density_rms 0.137
_refine_ls_extinction_coef 0.00085(9)
_refine_ls_extinction_expression Fc^*^=kFc[1+0.001xFc^2^\l^3^/sin(2\q)]^-1/4^
_refine_ls_extinction_method SHELXL
_refine_ls_goodness_of_fit_ref 1.008
_refine_ls_hydrogen_treatment mixed
_refine_ls_matrix_type full
_refine_ls_number_parameters 326
_refine_ls_number_reflns 5246
_refine_ls_number_restraints 0
_refine_ls_restrained_S_all 1.008
_refine_ls_R_factor_all 0.1050
_refine_ls_R_factor_gt 0.0543
_refine_ls_shift/su_max 0.002
_refine_ls_shift/su_mean 0.000
_refine_ls_structure_factor_coef Fsqd
_refine_ls_weighting_details 'w=1/[\s^2^(Fo^2^)+(0.0602P)^2^+0.0000P] where P=(Fo^2^+2Fc^2^)/3'
_refine_ls_weighting_scheme calc
_refine_ls_wR_factor_gt 0.1122
_refine_ls_wR_factor_ref 0.1303
_reflns_number_gt 3264
_reflns_number_total 5246
_reflns_threshold_expression >2sigma(I)
_cod_data_source_file b101539g.txt
_cod_data_source_block complex3
_cod_depositor_comments
;
The following automatic conversions were performed:

'_refine_ls_weighting_scheme' value 'calc
w=1/[\s^2^(Fo^2^)+(0.0602P)^2^+0.0000P] where P=(Fo^2^+2Fc^2^)/3' was
changed to 'calc'. New tag '_refine_ls_weighting_details' was
created. The value of the new tag was set to
'w=1/[\s^2^(Fo^2^)+(0.0602P)^2^+0.0000P] where P=(Fo^2^+2Fc^2^)/3'.

Automatic conversion script
Id: cif_fix_values 3143 2015-03-26 13:38:13Z robertas 
;
_cod_original_sg_symbol_H-M Pbca
_cod_database_code 7010640

loop_
_symmetry_equiv_pos_as_xyz
'x, y, z'
'-x+1/2, -y, z+1/2'
'-x, y+1/2, -z+1/2'
'x+1/2, -y+1/2, -z'
'-x, -y, -z'
'x-1/2, y, -z-1/2'
'x, -y-1/2, z-1/2'
'-x-1/2, y-1/2, z'

loop_
_atom_site_label
_atom_site_type_symbol
_atom_site_fract_x
_atom_site_fract_y
_atom_site_fract_z
_atom_site_U_iso_or_equiv
_atom_site_adp_type
_atom_site_occupancy
_atom_site_calc_flag
_atom_site_refinement_flags
_atom_site_disorder_assembly
_atom_site_disorder_group
Ag1 Ag 0.16478(3) 0.15356(4) 0.42122(2) 0.03074(15) Uani 1 d . . .
Ag2 Ag -0.10868(4) 0.30784(6) 0.27257(2) 0.04435(19) Uani 1 d . . .
S1 S 0.10572(10) 0.02169(16) 0.74186(7) 0.0333(4) Uani 1 d . . .
O1 O 0.1381(4) 0.0677(6) 0.5257(2) 0.0697(19) Uani 1 d . . .
O2 O 0.1929(3) 0.2433(6) 0.5106(2) 0.0589(16) Uani 1 d . . .
O3 O 0.2111(3) 0.3918(5) 0.5869(2) 0.0507(14) Uani 1 d . . .
H3 H 0.2372 0.3392 0.5598 0.080 Uiso 1 d . . .
O4 O 0.1402(3) 0.0485(5) 0.79400(19) 0.0545(15) Uani 1 d . . .
O5 O 0.0214(3) 0.0308(6) 0.7434(3) 0.076(2) Uani 1 d . . .
O6 O 0.1306(5) -0.0894(5) 0.7195(2) 0.076(2) Uani 1 d . . .
C1 C 0.1642(5) 0.1633(8) 0.5418(3) 0.048(2) Uani 1 d . . .
C2 C 0.1645(4) 0.1930(6) 0.6019(2) 0.0301(15) Uani 1 d . . .
C3 C 0.1865(4) 0.3047(6) 0.6209(3) 0.0337(16) Uani 1 d . . .
C4 C 0.1819(4) 0.3303(6) 0.6770(3) 0.0378(17) Uani 1 d . . .
H4A H 0.1971 0.4075 0.6900 0.080 Uiso 1 d R . .
C5 C 0.1569(4) 0.2464(6) 0.7130(3) 0.0332(16) Uani 1 d . . .
H5A H 0.1518 0.2665 0.7509 0.080 Uiso 1 d R . .
C6 C 0.1382(4) 0.1322(6) 0.6952(2) 0.0261(14) Uani 1 d . . .
C7 C 0.1413(4) 0.1070(6) 0.6399(3) 0.0309(15) Uani 1 d . . .
H7A H 0.1276 0.0289 0.6274 0.080 Uiso 1 d R . .
C8 C -0.0159(4) 0.2034(6) 0.4532(2) 0.0293(15) Uani 1 d . . .
H8A H 0.0061 0.2052 0.4893 0.080 Uiso 1 d R . .
H8B H -0.0268 0.1221 0.4442 0.080 Uiso 1 d R . .
C9 C 0.0076(4) 0.2487(6) 0.3589(2) 0.0280(14) Uani 1 d . . .
H9A H -0.0032 0.1678 0.3488 0.080 Uiso 1 d R . .
H9B H 0.0446 0.2804 0.3332 0.080 Uiso 1 d R . .
C10 C 0.0570(4) 0.3781(6) 0.4288(3) 0.0329(16) Uani 1 d . . .
H10A H 0.0939 0.4115 0.4036 0.080 Uiso 1 d R . .
H10B H 0.0798 0.3813 0.4646 0.080 Uiso 1 d R . .
C11 C -0.0701(4) 0.3957(6) 0.4668(3) 0.0339(16) Uani 1 d . . .
H11A H -0.1177 0.4414 0.4668 0.080 Uiso 1 d R . .
H11B H -0.0484 0.3987 0.5028 0.080 Uiso 1 d R . .
C12 C -0.0487(4) 0.4439(6) 0.3736(3) 0.0317(15) Uani 1 d . . .
H12A H -0.0128 0.4787 0.3481 0.080 Uiso 1 d R . .
H12B H -0.0960 0.4900 0.3731 0.080 Uiso 1 d R . .
C13 C -0.1220(4) 0.2689(6) 0.3979(3) 0.0325(16) Uani 1 d . . .
H13A H -0.1339 0.1882 0.3881 0.080 Uiso 1 d R . .
H13B H -0.1700 0.3134 0.3976 0.080 Uiso 1 d R . .
C14 C 0.2283(4) -0.1098(5) 0.4046(2) 0.0253(14) Uani 1 d . . .
H14A H 0.2398 -0.1030 0.4428 0.080 Uiso 1 d R . .
H14B H 0.2708 -0.0746 0.3847 0.080 Uiso 1 d R . .
C15 C 0.2091(3) -0.2419(5) 0.3300(2) 0.0234(13) Uani 1 d . . .
H15A H 0.2068 -0.3232 0.3181 0.080 Uiso 1 d R . .
H15B H 0.2521 -0.2041 0.3116 0.080 Uiso 1 d R . .
C16 C 0.1550(4) -0.2882(6) 0.4179(3) 0.0317(15) Uani 1 d . . .
H16A H 0.1639 -0.2845 0.4565 0.080 Uiso 1 d R . .
H16B H 0.1500 -0.3704 0.4080 0.080 Uiso 1 d R . .
C17 C 0.0689(4) -0.2352(6) 0.3463(3) 0.0340(16) Uani 1 d . . .
H17A H 0.0207 -0.1960 0.3371 0.080 Uiso 1 d R . .
H17B H 0.0643 -0.3172 0.3360 0.080 Uiso 1 d R . .
C18 C 0.1425(4) -0.0546(6) 0.3317(2) 0.0293(15) Uani 1 d . . .
H18A H 0.1857 -0.0191 0.3126 0.080 Uiso 1 d R . .
H18B H 0.0958 -0.0121 0.3219 0.080 Uiso 1 d R . .
C19 C 0.0891(4) -0.1029(6) 0.4206(3) 0.0347(16) Uani 1 d . . .
H19A H 0.0413 -0.0619 0.4120 0.080 Uiso 1 d R . .
H19B H 0.0971 -0.0976 0.4592 0.080 Uiso 1 d R . .
N1 N 0.0426(3) 0.2516(5) 0.4138(2) 0.0255(12) Uani 1 d . . .
N2 N -0.0145(3) 0.4498(5) 0.4281(2) 0.0299(12) Uani 1 d . . .
N3 N -0.0667(3) 0.3199(5) 0.3563(2) 0.0265(12) Uani 1 d . . .
N4 N -0.0887(3) 0.2706(5) 0.4530(2) 0.0288(13) Uani 1 d . . .
N5 N 0.1559(3) -0.0437(4) 0.3917(2) 0.0232(11) Uani 1 d . . .
N6 N 0.2228(3) -0.2370(4) 0.38933(19) 0.0232(11) Uani 1 d . . .
N7 N 0.0820(3) -0.2276(5) 0.4052(2) 0.0302(13) Uani 1 d . . .
N8 N 0.1348(3) -0.1798(4) 0.31494(19) 0.0252(12) Uani 1 d . . .

loop_
_atom_site_aniso_label
_atom_site_aniso_U_11
_atom_site_aniso_U_22
_atom_site_aniso_U_33
_atom_site_aniso_U_23
_atom_site_aniso_U_13
_atom_site_aniso_U_12
Ag1 0.0294(3) 0.0297(3) 0.0331(3) -0.0024(2) 0.0017(2) -0.0005(2)
Ag2 0.0570(4) 0.0528(4) 0.0232(3) -0.0006(3) -0.0148(3) 0.0074(3)
S1 0.0373(10) 0.0352(10) 0.0274(8) 0.0020(7) 0.0002(7) -0.0001(8)
O1 0.097(5) 0.084(5) 0.029(3) -0.021(3) -0.008(3) 0.009(4)
O2 0.052(3) 0.094(5) 0.031(3) 0.014(3) 0.010(3) 0.008(3)
O3 0.050(3) 0.049(3) 0.054(3) 0.020(3) 0.017(3) 0.006(3)
O4 0.067(4) 0.072(4) 0.025(3) 0.016(3) -0.012(3) -0.015(3)
O5 0.038(4) 0.125(6) 0.066(4) 0.034(4) 0.007(3) -0.001(4)
O6 0.136(6) 0.030(3) 0.061(4) 0.000(3) 0.043(4) 0.006(4)
C1 0.040(4) 0.075(6) 0.029(4) 0.005(4) 0.003(3) 0.020(4)
C2 0.025(3) 0.043(4) 0.022(3) -0.001(3) -0.001(3) 0.006(3)
C3 0.030(4) 0.044(4) 0.027(3) 0.008(3) 0.000(3) 0.007(3)
C4 0.045(4) 0.033(4) 0.036(4) -0.005(3) -0.008(3) 0.002(3)
C5 0.040(4) 0.033(4) 0.027(3) 0.003(3) -0.007(3) 0.004(3)
C6 0.026(3) 0.033(4) 0.019(3) 0.000(3) -0.003(3) 0.007(3)
C7 0.026(3) 0.037(4) 0.029(3) 0.000(3) -0.006(3) 0.003(3)
C8 0.034(4) 0.033(4) 0.021(3) 0.004(3) -0.001(3) -0.001(3)
C9 0.026(3) 0.035(4) 0.023(3) -0.006(3) 0.007(3) 0.004(3)
C10 0.035(4) 0.031(4) 0.032(4) 0.000(3) 0.004(3) -0.011(3)
C11 0.033(4) 0.040(4) 0.028(3) -0.005(3) 0.001(3) 0.004(3)
C12 0.030(4) 0.028(4) 0.037(4) 0.003(3) 0.001(3) 0.003(3)
C13 0.024(3) 0.037(4) 0.036(4) -0.005(3) -0.006(3) 0.002(3)
C14 0.024(3) 0.027(3) 0.025(3) -0.007(3) -0.004(2) 0.004(3)
C15 0.024(3) 0.023(3) 0.022(3) -0.002(3) 0.000(3) 0.005(3)
C16 0.045(4) 0.023(3) 0.027(3) 0.004(3) 0.003(3) -0.002(3)
C17 0.020(3) 0.035(4) 0.047(4) -0.005(3) -0.006(3) 0.000(3)
C18 0.035(4) 0.025(4) 0.028(3) 0.003(3) -0.007(3) 0.000(3)
C19 0.032(4) 0.036(4) 0.037(4) -0.001(3) 0.010(3) -0.001(3)
N1 0.022(3) 0.031(3) 0.024(3) 0.001(2) 0.001(2) 0.005(2)
N2 0.032(3) 0.030(3) 0.028(3) -0.005(2) -0.006(2) 0.006(2)
N3 0.023(3) 0.032(3) 0.025(3) -0.001(2) -0.004(2) 0.004(2)
N4 0.027(3) 0.036(3) 0.024(3) -0.002(2) 0.005(2) 0.001(2)
N5 0.021(3) 0.024(3) 0.024(3) 0.001(2) -0.004(2) 0.003(2)
N6 0.025(3) 0.025(3) 0.019(2) 0.003(2) 0.000(2) 0.004(2)
N7 0.026(3) 0.036(4) 0.029(3) 0.000(2) 0.002(2) -0.004(2)
N8 0.030(3) 0.027(3) 0.019(2) -0.003(2) -0.005(2) 0.003(2)

loop_
_atom_type_symbol
_atom_type_description
_atom_type_scat_dispersion_real
_atom_type_scat_dispersion_imag
_atom_type_scat_source
C C 0.0033 0.0016 'International Tables Vol C Tables 4.2.6.8 and 6.1.1.4'
H H 0.0000 0.0000 'International Tables Vol C Tables 4.2.6.8 and 6.1.1.4'
N N 0.0061 0.0033 'International Tables Vol C Tables 4.2.6.8 and 6.1.1.4'
O O 0.0106 0.0060 'International Tables Vol C Tables 4.2.6.8 and 6.1.1.4'
S S 0.1246 0.1234 'International Tables Vol C Tables 4.2.6.8 and 6.1.1.4'
Ag Ag -0.8971 1.1015 'International Tables Vol C Tables 4.2.6.8 and 6.1.1.4'

loop_
_geom_angle_atom_site_label_1
_geom_angle_atom_site_label_2
_geom_angle_atom_site_label_3
_geom_angle
_geom_angle_site_symmetry_1
_geom_angle_site_symmetry_3
_geom_angle_publ_flag
N5 Ag1 N1 111.17(18) . . ?
N5 Ag1 N6 115.81(17) . 8_665 ?
N1 Ag1 N6 116.00(18) . 8_665 ?
N5 Ag1 O2 132.67(19) . . ?
N1 Ag1 O2 92.84(18) . . ?
N6 Ag1 O2 85.67(17) 8_665 . ?
N3 Ag2 N8 169.62(19) . 3 ?
N3 Ag2 O6 92.1(2) . 5_556 ?
N8 Ag2 O6 96.19(19) 3 5_556 ?
O6 S1 O4 113.7(4) . . ?
O6 S1 O5 111.6(5) . . ?
O4 S1 O5 111.7(4) . . ?
O6 S1 C6 105.8(3) . . ?
O4 S1 C6 107.3(3) . . ?
O5 S1 C6 106.1(3) . . ?
C1 O2 Ag1 99.7(5) . . ?
C1 O2 O3 94.0(5) . . ?
Ag1 O2 O3 162.7(3) . . ?
C3 O3 O2 86.5(4) . . ?
S1 O6 Ag2 141.9(4) . 5_556 ?
O1 C1 O2 124.3(7) . . ?
O1 C1 C2 120.5(7) . . ?
O2 C1 C2 115.2(8) . . ?
C3 C2 C7 118.5(6) . . ?
C3 C2 C1 121.8(6) . . ?
C7 C2 C1 119.6(7) . . ?
O3 C3 C2 122.1(6) . . ?
O3 C3 C4 118.1(7) . . ?
C2 C3 C4 119.8(6) . . ?
C5 C4 C3 120.6(7) . . ?
C4 C5 C6 120.5(6) . . ?
C7 C6 C5 119.1(6) . . ?
C7 C6 S1 119.9(5) . . ?
C5 C6 S1 120.9(5) . . ?
C6 C7 C2 121.4(7) . . ?
N4 C8 N1 112.3(5) . . ?
N1 C9 N3 111.6(5) . . ?
N2 C10 N1 112.7(5) . . ?
N2 C11 N4 112.5(5) . . ?
N2 C12 N3 112.7(5) . . ?
N4 C13 N3 112.2(5) . . ?
N5 C14 N6 112.3(5) . . ?
N6 C15 N8 111.2(5) . . ?
N7 C16 N6 112.9(5) . . ?
N7 C17 N8 111.6(5) . . ?
N8 C18 N5 111.5(5) . . ?
N7 C19 N5 111.6(5) . . ?
C9 N1 C10 108.3(5) . . ?
C9 N1 C8 108.3(5) . . ?
C10 N1 C8 107.2(5) . . ?
C9 N1 Ag1 114.7(4) . . ?
C10 N1 Ag1 106.3(4) . . ?
C8 N1 Ag1 111.7(4) . . ?
C12 N2 C10 108.6(5) . . ?
C12 N2 C11 108.2(5) . . ?
C10 N2 C11 107.6(5) . . ?
C12 N3 C9 108.2(5) . . ?
C12 N3 C13 107.0(5) . . ?
C9 N3 C13 107.3(5) . . ?
C12 N3 Ag2 113.3(4) . . ?
C9 N3 Ag2 106.5(3) . . ?
C13 N3 Ag2 114.2(4) . . ?
C8 N4 C13 109.1(5) . . ?
C8 N4 C11 108.0(5) . . ?
C13 N4 C11 107.8(5) . . ?
C14 N5 C18 107.4(5) . . ?
C14 N5 C19 108.1(5) . . ?
C18 N5 C19 108.2(5) . . ?
C14 N5 Ag1 110.9(3) . . ?
C18 N5 Ag1 113.1(4) . . ?
C19 N5 Ag1 108.9(4) . . ?
C16 N6 C15 109.3(5) . . ?
C16 N6 C14 107.9(5) . . ?
C15 N6 C14 107.2(5) . . ?
C16 N6 Ag1 105.8(4) . 8_655 ?
C15 N6 Ag1 115.3(3) . 8_655 ?
C14 N6 Ag1 111.2(3) . 8_655 ?
C16 N7 C19 109.0(5) . . ?
C16 N7 C17 108.3(5) . . ?
C19 N7 C17 108.8(5) . . ?
C18 N8 C15 107.6(5) . . ?
C18 N8 C17 108.8(5) . . ?
C15 N8 C17 108.4(5) . . ?
C18 N8 Ag2 110.5(4) . 3_545 ?
C15 N8 Ag2 112.6(3) . 3_545 ?
C17 N8 Ag2 108.9(4) . 3_545 ?

loop_
_geom_bond_atom_site_label_1
_geom_bond_atom_site_label_2
_geom_bond_distance
_geom_bond_site_symmetry_2
_geom_bond_publ_flag
Ag1 N5 2.339(5) . ?
Ag1 N1 2.365(5) . ?
Ag1 N6 2.409(5) 8_665 ?
Ag1 O2 2.461(6) . ?
Ag2 N3 2.178(5) . ?
Ag2 N8 2.196(5) 3 ?
Ag2 O6 2.493(6) 5_556 ?
S1 O6 1.429(6) . ?
S1 O4 1.439(5) . ?
S1 O5 1.442(6) . ?
S1 C6 1.778(6) . ?
O1 C1 1.228(10) . ?
O2 C1 1.278(9) . ?
O2 O3 2.527(8) . ?
O3 C3 1.352(8) . ?
O6 Ag2 2.493(6) 5_556 ?
C1 C2 1.512(9) . ?
C2 C3 1.391(9) . ?
C2 C7 1.400(9) . ?
C3 C4 1.408(9) . ?
C4 C5 1.361(9) . ?
C5 C6 1.394(9) . ?
C6 C7 1.387(8) . ?
C8 N4 1.454(8) . ?
C8 N1 1.491(8) . ?
C9 N1 1.473(7) . ?
C9 N3 1.501(8) . ?
C10 N2 1.461(8) . ?
C10 N1 1.491(8) . ?
C11 N2 1.473(8) . ?
C11 N4 1.482(9) . ?
C12 N2 1.458(8) . ?
C12 N3 1.491(8) . ?
C13 N4 1.465(8) . ?
C13 N3 1.503(8) . ?
C14 N5 1.475(7) . ?
C14 N6 1.482(8) . ?
C15 N6 1.476(7) . ?
C15 N8 1.493(7) . ?
C16 N7 1.454(8) . ?
C16 N6 1.470(8) . ?
C17 N7 1.465(8) . ?
C17 N8 1.497(8) . ?
C18 N8 1.473(8) . ?
C18 N5 1.494(7) . ?
C19 N7 1.457(9) . ?
C19 N5 1.499(8) . ?
N6 Ag1 2.409(5) 8_655 ?
N8 Ag2 2.196(5) 3_545 ?
